data_2237677
loop_
_publ_author_name
'Smith, Graham'
'Wermuth, Urs D.'

_publ_section_title
;
 2-(4-Aminobenzenesulfonamido)-4,6-dimethylpyrimidin-1-ium
 2-carboxy-4,6-dinitrophenolate
;
_journal_coeditor_code NK2201
_journal_issue 4
_journal_name_full 'Acta Crystallographica Section E'
_journal_page_first o472
_journal_paper_doi 10.1107/S1600536813005631
_journal_volume 69
_journal_year 2013
_chemical_formula_iupac 'C12 H15 N4 O2 S +, C7 H3 N2 O7 -'
_chemical_formula_moiety 'C12 H15 N4 O2 S +, C7 H3 N2 O7 -'
_chemical_formula_sum 'C19 H18 N6 O9 S'
_chemical_formula_weight 506.46
_chemical_melting_point_gt 457
_chemical_melting_point_lt 458
_chemical_name_common 'sulfamethazine 3,5-dinitrosalicylate'
_chemical_name_systematic
;
2-(4-Aminobenzenesulfonamido)-4,6-dimethylpyrimidin-1-ium
2-carboxy-4,6-dinitrophenolate
;
_space_group_IT_number 14
_symmetry_cell_setting monoclinic
_symmetry_space_group_name_Hall '-P 2ybc'
_symmetry_space_group_name_H-M 'P 1 21/c 1'
_atom_sites_solution_hydrogens geom
_atom_sites_solution_primary direct
_atom_sites_solution_secondary difmap
_audit_creation_method SHELXL-97
_cell_angle_alpha 90.00
_cell_angle_beta 112.258(5)
_cell_angle_gamma 90.00
_cell_formula_units_Z 4
_cell_length_a 8.1691(3)
_cell_length_b 32.0736(9)
_cell_length_c 8.9869(3)
_cell_measurement_reflns_used 4751
_cell_measurement_temperature 200.0(10)
_cell_measurement_theta_max 28.84
_cell_measurement_theta_min 3.14
_cell_volume 2179.23(15)
_computing_cell_refinement 'CrysAlis PRO (Agilent, 2012)'
_computing_data_collection 'CrysAlis PRO (Agilent, 2012)'
_computing_data_reduction 'CrysAlis PRO (Agilent, 2012)'
_computing_molecular_graphics 'PLATON (Spek, 2009)'
_computing_publication_material 'PLATON (Spek, 2009)'
_computing_structure_refinement 'SHELXL97 (Sheldrick, 2008) within WinGX (Farrugia, 2012)'
_computing_structure_solution 'SIR92 (Altomare <i>et al.</i>, 1993)'
_diffrn_ambient_temperature 200.0(10)
_diffrn_detector_area_resol_mean 16.077
_diffrn_measured_fraction_theta_full 0.998
_diffrn_measured_fraction_theta_max 0.998
_diffrn_measurement_device_type 'Oxford Diffraction Gemini-S CCD-detector'
_diffrn_measurement_method '\w scans'
_diffrn_radiation_monochromator graphite
_diffrn_radiation_source 'Enhance (Mo) X-ray source'
_diffrn_radiation_type MoK\a
_diffrn_radiation_wavelength 0.71073
_diffrn_reflns_av_R_equivalents 0.0387
_diffrn_reflns_av_sigmaI/netI 0.0385
_diffrn_reflns_limit_h_max 10
_diffrn_reflns_limit_h_min -7
_diffrn_reflns_limit_k_max 39
_diffrn_reflns_limit_k_min -39
_diffrn_reflns_limit_l_max 11
_diffrn_reflns_limit_l_min -11
_diffrn_reflns_number 14977
_diffrn_reflns_theta_full 26.00
_diffrn_reflns_theta_max 26.00
_diffrn_reflns_theta_min 3.14
_diffrn_standards_number 0
_exptl_absorpt_coefficient_mu 0.215
_exptl_absorpt_correction_T_max 0.980
_exptl_absorpt_correction_T_min 0.918
_exptl_absorpt_correction_type multi-scan
_exptl_absorpt_process_details '(CrysAlis PRO; Agilent, 2012)'
_exptl_crystal_colour yellow
_exptl_crystal_density_diffrn 1.544
_exptl_crystal_density_method 'not measured'
_exptl_crystal_description plate
_exptl_crystal_F_000 1048
_exptl_crystal_size_max 0.40
_exptl_crystal_size_mid 0.35
_exptl_crystal_size_min 0.20
_refine_diff_density_max 0.866
_refine_diff_density_min -0.507
_refine_ls_extinction_method none
_refine_ls_goodness_of_fit_ref 1.100
_refine_ls_hydrogen_treatment constr
_refine_ls_matrix_type full
_refine_ls_number_parameters 318
_refine_ls_number_reflns 4264
_refine_ls_number_restraints 0
_refine_ls_restrained_S_all 1.100
_refine_ls_R_factor_all 0.0836
_refine_ls_R_factor_gt 0.0703
_refine_ls_shift/su_max 0.010
_refine_ls_shift/su_mean 0.000
_refine_ls_structure_factor_coef Fsqd
_refine_ls_weighting_details 'calc w=1/[\s^2^(Fo^2^)+(0.0472P)^2^+4.2454P] where P=(Fo^2^+2Fc^2^)/3'
_refine_ls_weighting_scheme calc
_refine_ls_wR_factor_gt 0.1509
_refine_ls_wR_factor_ref 0.1580
_reflns_number_gt 3645
_reflns_number_total 4264
_reflns_threshold_expression I>\2s(I)
_cod_data_source_file nk2201.cif
_cod_data_source_block I
_cod_original_sg_symbol_H-M 'P 21/c'
_cod_database_code 2237677
_cod_database_fobs_code 2237677

loop_
_symmetry_equiv_pos_as_xyz
'x, y, z'
'-x, y+1/2, -z+1/2'
'-x, -y, -z'
'x, -y+1/2, z+1/2'

loop_
_atom_site_aniso_label
_atom_site_aniso_U_11
_atom_site_aniso_U_22
_atom_site_aniso_U_33
_atom_site_aniso_U_12
_atom_site_aniso_U_13
_atom_site_aniso_U_23
S1A 0.0178(4) 0.0252(4) 0.0234(4) 0.0015(3) 0.0066(3) 0.0017(3)
O11A 0.0251(11) 0.0396(13) 0.0253(12) 0.0024(10) 0.0069(10) -0.0038(10)
O12A 0.0210(11) 0.0346(12) 0.0356(13) -0.0023(9) 0.0122(10) 0.0024(10)
N1A 0.0303(15) 0.0369(15) 0.0354(16) 0.0092(13) 0.0108(13) 0.0082(13)
N2A 0.0235(13) 0.0207(13) 0.0324(15) 0.0026(10) 0.0026(12) -0.0014(11)
N3A 0.0270(14) 0.0381(15) 0.0263(14) -0.0019(12) 0.0057(12) 0.0023(12)
N41A 0.0307(15) 0.0290(14) 0.0512(18) 0.0007(12) 0.0215(14) -0.0033(13)
C2A 0.0186(15) 0.0354(17) 0.0270(16) 0.0058(13) 0.0083(13) 0.0074(13)
C4A 0.0289(18) 0.061(2) 0.0254(17) -0.0095(17) 0.0071(14) 0.0030(17)
C5A 0.031(2) 0.079(3) 0.0253(18) 0.003(2) -0.0016(16) 0.0090(19)
C6A 0.0322(19) 0.068(3) 0.034(2) 0.0196(19) 0.0082(17) 0.0169(19)
C11A 0.0166(14) 0.0206(14) 0.0250(15) 0.0019(11) 0.0072(12) 0.0044(12)
C21A 0.0212(15) 0.0263(16) 0.0347(18) -0.0045(13) 0.0082(14) -0.0025(13)
C31A 0.0294(17) 0.0221(15) 0.0396(19) -0.0044(13) 0.0123(15) -0.0081(14)
C41A 0.0272(16) 0.0236(15) 0.0284(16) 0.0042(13) 0.0129(14) 0.0064(13)
C42A 0.060(3) 0.067(3) 0.033(2) -0.024(2) 0.001(2) -0.004(2)
C51A 0.0195(15) 0.0312(16) 0.0329(17) -0.0036(13) 0.0098(13) -0.0001(14)
C61A 0.0220(15) 0.0237(15) 0.0271(16) -0.0026(12) 0.0067(13) -0.0022(12)
C62A 0.065(3) 0.076(3) 0.059(3) 0.040(3) 0.009(2) 0.028(3)
O2 0.074(2) 0.0400(16) 0.072(2) 0.0168(16) -0.0036(18) 0.0058(15)
O11 0.068(2) 0.0378(16) 0.0570(19) 0.0118(14) 0.0079(17) 0.0055(14)
O12 0.076(2) 0.0265(13) 0.0627(19) 0.0072(14) 0.0075(17) 0.0003(13)
O31 0.055(2) 0.092(3) 0.107(3) 0.006(2) 0.042(2) -0.017(2)
O32 0.116(3) 0.083(3) 0.055(2) -0.032(2) 0.025(2) -0.0023(19)
O51 0.220(5) 0.0320(17) 0.057(2) -0.005(2) 0.065(3) 0.0031(15)
O52 0.096(3) 0.067(2) 0.085(3) 0.039(2) 0.056(2) 0.041(2)
N3 0.065(3) 0.0376(19) 0.074(3) 0.0023(18) 0.037(2) -0.0111(18)
N5 0.116(4) 0.0297(18) 0.050(2) 0.010(2) 0.060(2) 0.0088(16)
C1 0.055(2) 0.0275(18) 0.053(2) 0.0116(17) 0.028(2) 0.0029(16)
C2 0.059(3) 0.0238(17) 0.065(3) 0.0117(17) 0.034(2) 0.0045(17)
C3 0.059(3) 0.036(2) 0.050(2) 0.0036(18) 0.030(2) -0.0050(17)
C4 0.080(3) 0.0228(17) 0.064(3) -0.0029(18) 0.052(3) -0.0022(17)
C5 0.085(3) 0.0319(19) 0.048(2) 0.016(2) 0.047(2) 0.0092(17)
C6 0.071(3) 0.0259(18) 0.064(3) 0.0116(18) 0.050(2) 0.0054(17)
C11 0.060(3) 0.0249(18) 0.070(3) 0.0087(18) 0.034(2) 0.0028(18)

loop_
_atom_site_type_symbol
_atom_site_label
_atom_site_fract_x
_atom_site_fract_y
_atom_site_fract_z
_atom_site_U_iso_or_equiv
_atom_site_thermal_displace_type
_atom_site_calc_flag
_atom_site_refinement_flags
_atom_site_occupancy
S S1A 0.33370(9) 0.09248(2) 0.49476(9) 0.0225(2) Uani . . 1.000
O O11A 0.4293(3) 0.11377(7) 0.6420(3) 0.0308(7) Uani . . 1.000
O O12A 0.1986(3) 0.06331(7) 0.4858(3) 0.0300(7) Uani . . 1.000
N N1A 0.0333(4) 0.16571(9) 0.1560(3) 0.0347(9) Uani . . 1.000
N N2A 0.2414(3) 0.13221(8) 0.3706(3) 0.0279(8) Uani . . 1.000
N N3A 0.0595(4) 0.09249(9) 0.1533(3) 0.0318(8) Uani . . 1.000
N N41A 0.8562(4) 0.00864(9) 0.2912(4) 0.0352(9) Uani . . 1.000
C C2A 0.1081(4) 0.12918(10) 0.2241(4) 0.0271(9) Uani . . 1.000
C C4A -0.0789(5) 0.09197(13) 0.0121(4) 0.0394(11) Uani . . 1.000
C C5A -0.1668(5) 0.12839(15) -0.0589(4) 0.0487(13) Uani . . 1.000
C C6A -0.1059(5) 0.16547(14) 0.0136(4) 0.0460(14) Uani . . 1.000
C C11A 0.4832(4) 0.06863(9) 0.4269(4) 0.0209(8) Uani . . 1.000
C C21A 0.4332(4) 0.03461(10) 0.3223(4) 0.0281(9) Uani . . 1.000
C C31A 0.5563(4) 0.01481(10) 0.2778(4) 0.0306(10) Uani . . 1.000
C C41A 0.7336(4) 0.02831(9) 0.3364(4) 0.0257(9) Uani . . 1.000
C C42A -0.1332(6) 0.05060(14) -0.0664(5) 0.0582(16) Uani . . 1.000
C C51A 0.7806(4) 0.06280(10) 0.4394(4) 0.0279(9) Uani . . 1.000
C C61A 0.6577(4) 0.08258(9) 0.4841(4) 0.0250(9) Uani . . 1.000
C C62A -0.1833(7) 0.20700(16) -0.0541(6) 0.0709(17) Uani . . 1.000
O O2 0.5067(5) 0.25084(9) 0.7126(4) 0.0712(11) Uani . . 1.000
O O11 0.1194(4) 0.24106(9) 0.2706(4) 0.0589(11) Uani . . 1.000
O O12 0.2967(4) 0.21077(8) 0.4967(4) 0.0606(10) Uani . . 1.000
O O31 0.8156(5) 0.34132(12) 0.8480(5) 0.0813(16) Uani . . 1.000
O O32 0.6599(6) 0.30963(12) 0.9593(4) 0.0868(16) Uani . . 1.000
O O51 0.3439(7) 0.42888(10) 0.4234(4) 0.0993(19) Uani . . 1.000
O O52 0.1099(6) 0.39640(11) 0.2632(5) 0.0763(16) Uani . . 1.000
N N3 0.6791(5) 0.32438(11) 0.8427(5) 0.0557(15) Uani . . 1.000
N N5 0.2539(7) 0.39791(10) 0.3752(5) 0.0568(16) Uani . . 1.000
C C1 0.3126(5) 0.28407(11) 0.4776(5) 0.0429(11) Uani . . 1.000
C C2 0.4505(6) 0.28519(11) 0.6290(5) 0.0462(15) Uani . . 1.000
C C3 0.5295(6) 0.32354(12) 0.6872(5) 0.0456(14) Uani . . 1.000
C C4 0.4725(6) 0.36005(11) 0.6024(5) 0.0483(15) Uani . . 1.000
C C5 0.3300(6) 0.35804(11) 0.4587(5) 0.0485(14) Uani . . 1.000
C C6 0.2494(6) 0.32095(11) 0.3902(5) 0.0464(15) Uani . . 1.000
C C11 0.2342(6) 0.24260(11) 0.4069(6) 0.0489(15) Uani . . 1.000
H H1A 0.07050 0.18920 0.20720 0.0420 Uiso . R 1.000
H H2A 0.26120 0.15340 0.41760 0.0330 Uiso . R 1.000
H H5A -0.26560 0.12730 -0.15450 0.0580 Uiso calc R 1.000
H H21A 0.31660 0.02540 0.28290 0.0340 Uiso calc R 1.000
H H31A 0.52240 -0.00780 0.20800 0.0370 Uiso calc R 1.000
H H41A 0.83560 -0.01550 0.26240 0.0420 Uiso . R 1.000
H H42A 0.95960 0.01430 0.34240 0.0420 Uiso . R 1.000
H H43A -0.17740 0.03360 -0.00190 0.0870 Uiso calc R 1.000
H H44A -0.03300 0.03720 -0.07680 0.0870 Uiso calc R 1.000
H H45A -0.22420 0.05430 -0.17100 0.0870 Uiso calc R 1.000
H H51A 0.89660 0.07240 0.47790 0.0330 Uiso calc R 1.000
H H61A 0.69090 0.10540 0.55300 0.0300 Uiso calc R 1.000
H H63A -0.15940 0.22670 0.03180 0.1070 Uiso calc R 1.000
H H64A -0.30880 0.20420 -0.11010 0.1070 Uiso calc R 1.000
H H65A -0.13110 0.21660 -0.12740 0.1070 Uiso calc R 1.000
H H4 0.52880 0.38530 0.64130 0.0580 Uiso calc R 1.000
H H6 0.15680 0.32050 0.29020 0.0560 Uiso calc R 1.000
H H12 0.38970 0.21900 0.59520 0.0730 Uiso . R 1.000

loop_
_atom_type_symbol
_atom_type_description
_atom_type_scat_dispersion_real
_atom_type_scat_dispersion_imag
_atom_type_scat_source
C C 0.0033 0.0016 'International Tables Vol C Tables 4.2.6.8 and 6.1.1.4'
H H 0.0000 0.0000 'International Tables Vol C Tables 4.2.6.8 and 6.1.1.4'
N N 0.0061 0.0033 'International Tables Vol C Tables 4.2.6.8 and 6.1.1.4'
O O 0.0106 0.0060 'International Tables Vol C Tables 4.2.6.8 and 6.1.1.4'
S S 0.1246 0.1234 'International Tables Vol C Tables 4.2.6.8 and 6.1.1.4'

loop_
_geom_angle_atom_site_label_1
_geom_angle_atom_site_label_2
_geom_angle_atom_site_label_3
_geom_angle
_geom_angle_publ_flag
O11A S1A O12A 120.36(15) no
O11A S1A N2A 101.75(13) no
O11A S1A C11A 108.98(16) no
O12A S1A N2A 108.57(14) no
O12A S1A C11A 108.88(15) no
N2A S1A C11A 107.50(14) no
C11 O12 H12 110.00 no
C2A N1A C6A 119.7(3) no
S1A N2A C2A 125.8(2) no
C2A N3A C4A 117.2(3) no
C6A N1A H1A 120.00 no
C2A N1A H1A 120.00 no
C2A N2A H2A 121.00 no
S1A N2A H2A 111.00 no
H41A N41A H42A 116.00 no
C41A N41A H42A 117.00 no
C41A N41A H41A 117.00 no
O31 N3 C3 117.6(4) no
O32 N3 C3 118.8(4) no
O31 N3 O32 123.6(5) no
O51 N5 C5 116.2(4) no
O52 N5 C5 117.8(4) no
O51 N5 O52 126.1(4) no
N2A C2A N3A 120.9(3) no
N1A C2A N3A 123.3(3) no
N1A C2A N2A 115.8(3) no
C5A C4A C42A 121.4(3) no
N3A C4A C42A 116.9(4) no
N3A C4A C5A 121.7(4) no
C4A C5A C6A 118.9(3) no
N1A C6A C5A 118.9(4) no
N1A C6A C62A 116.9(4) no
C5A C6A C62A 124.2(4) no
C21A C11A C61A 119.8(3) no
S1A C11A C21A 121.0(3) no
S1A C11A C61A 119.1(2) no
C11A C21A C31A 119.9(3) no
C21A C31A C41A 120.8(3) no
C31A C41A C51A 118.4(3) no
N41A C41A C51A 120.8(3) no
N41A C41A C31A 120.8(3) no
C41A C51A C61A 120.8(3) no
C11A C61A C51A 120.3(3) no
C6A C5A H5A 121.00 no
C4A C5A H5A 121.00 no
C11A C21A H21A 120.00 no
C31A C21A H21A 120.00 no
C41A C31A H31A 120.00 no
C21A C31A H31A 120.00 no
C4A C42A H43A 109.00 no
C4A C42A H45A 110.00 no
C4A C42A H44A 109.00 no
H44A C42A H45A 109.00 no
H43A C42A H44A 110.00 no
H43A C42A H45A 109.00 no
C61A C51A H51A 120.00 no
C41A C51A H51A 120.00 no
C51A C61A H61A 120.00 no
C11A C61A H61A 120.00 no
H64A C62A H65A 109.00 no
C6A C62A H64A 109.00 no
C6A C62A H65A 110.00 no
H63A C62A H64A 110.00 no
H63A C62A H65A 109.00 no
C6A C62A H63A 109.00 no
C2 C1 C6 120.8(3) no
C2 C1 C11 119.3(3) no
C6 C1 C11 120.0(4) no
O2 C2 C3 120.9(4) no
C1 C2 C3 118.3(3) no
O2 C2 C1 120.8(3) no
N3 C3 C2 118.2(4) no
C2 C3 C4 122.0(4) no
N3 C3 C4 119.7(4) no
C3 C4 C5 117.9(4) no
N5 C5 C6 118.3(4) no
C4 C5 C6 123.3(4) no
N5 C5 C4 118.4(3) no
C1 C6 C5 117.5(4) no
O11 C11 C1 119.8(4) no
O12 C11 C1 115.7(4) no
O11 C11 O12 124.5(4) no
C3 C4 H4 121.00 no
C5 C4 H4 121.00 no
C1 C6 H6 121.00 no
C5 C6 H6 121.00 no

loop_
_geom_bond_atom_site_label_1
_geom_bond_atom_site_label_2
_geom_bond_distance
_geom_bond_publ_flag
S1A O11A 1.430(3) no
S1A O12A 1.426(3) no
S1A N2A 1.673(3) no
S1A C11A 1.736(3) no
O2 C2 1.314(5) no
O11 C11 1.230(6) no
O12 C11 1.281(5) no
O31 N3 1.225(6) no
O32 N3 1.213(6) no
O51 N5 1.214(6) no
O52 N5 1.226(7) no
O12 H12 0.9600 no
N1A C6A 1.352(5) no
N1A C2A 1.356(4) no
N2A C2A 1.357(4) no
N3A C4A 1.342(5) no
N3A C2A 1.325(4) no
N41A C41A 1.369(5) no
N1A H1A 0.8800 no
N2A H2A 0.7800 no
N41A H42A 0.8100 no
N41A H41A 0.8100 no
N3 C3 1.467(6) no
N5 C5 1.494(5) no
C4A C5A 1.393(6) no
C4A C42A 1.489(6) no
C5A C6A 1.357(6) no
C6A C62A 1.501(7) no
C11A C61A 1.393(5) no
C11A C21A 1.397(4) no
C21A C31A 1.371(5) no
C31A C41A 1.409(5) no
C41A C51A 1.400(4) no
C51A C61A 1.370(5) no
C5A H5A 0.9300 no
C21A H21A 0.9300 no
C31A H31A 0.9300 no
C42A H45A 0.9600 no
C42A H43A 0.9600 no
C42A H44A 0.9600 no
C51A H51A 0.9300 no
C61A H61A 0.9300 no
C62A H63A 0.9600 no
C62A H64A 0.9600 no
C62A H65A 0.9600 no
C1 C6 1.406(5) no
C1 C11 1.508(5) no
C1 C2 1.400(6) no
C2 C3 1.396(6) no
C3 C4 1.378(5) no
C4 C5 1.374(6) no
C5 C6 1.386(5) no
C4 H4 0.9300 no
C6 H6 0.9300 no

loop_
_geom_hbond_atom_site_label_D
_geom_hbond_atom_site_label_H
_geom_hbond_atom_site_label_A
_geom_hbond_site_symmetry_A
_geom_hbond_distance_DH
_geom_hbond_distance_HA
_geom_hbond_distance_DA
_geom_hbond_angle_DHA
_geom_hbond_publ_flag
N1A H1A O11 . 0.88 1.75 2.617(4) 168 yes
N2A H2A O12 . 0.78 1.95 2.729(4) 170 yes
O12 H12 O2 . 0.96 1.52 2.416(5) 154 yes
N41A H41A O51 2_645 0.81 2.50 3.248(5) 153 yes
N41A H42A O12A 1_655 0.81 2.46 3.202(4) 152 yes
C5A H5A O11A 1_454 0.93 2.51 3.408(5) 163 no
C51A H51A O12A 1_655 0.93 2.46 3.280(4) 147 no
C61A H61A O11A . 0.93 2.56 2.916(4) 103 no
C62A H63A O11 . 0.96 2.51 3.218(6) 131 no
C62A H64A O2 1_454 0.96 2.29 2.960(7) 127 no

loop_
_geom_torsion_atom_site_label_1
_geom_torsion_atom_site_label_2
_geom_torsion_atom_site_label_3
_geom_torsion_atom_site_label_4
_geom_torsion
_geom_torsion_publ_flag
N2A S1A C11A C61A 89.7(3) no
O11A S1A N2A C2A -165.7(3) no
O11A S1A C11A C21A 157.1(3) no
O12A S1A C11A C21A 24.1(3) no
O12A S1A C11A C61A -152.9(3) no
O12A S1A N2A C2A -37.7(3) no
C11A S1A N2A C2A 79.9(3) no
O11A S1A C11A C61A -19.9(3) no
N2A S1A C11A C21A -93.4(3) no
C2A N1A C6A C62A 179.4(4) no
C6A N1A C2A N3A 4.6(6) no
C6A N1A C2A N2A -176.9(3) no
C2A N1A C6A C5A -0.6(6) no
S1A N2A C2A N1A 169.1(2) no
S1A N2A C2A N3A -12.3(5) no
C4A N3A C2A N1A -4.6(5) no
C2A N3A C4A C42A -179.8(4) no
C4A N3A C2A N2A 176.9(3) no
C2A N3A C4A C5A 0.9(6) no
O32 N3 C3 C4 125.6(5) no
O31 N3 C3 C4 -52.1(6) no
O32 N3 C3 C2 -55.2(6) no
O31 N3 C3 C2 127.1(5) no
O51 N5 C5 C6 -168.2(5) no
O52 N5 C5 C4 -167.5(5) no
O52 N5 C5 C6 10.2(7) no
O51 N5 C5 C4 14.1(7) no
N3A C4A C5A C6A 2.8(6) no
C42A C4A C5A C6A -176.5(4) no
C4A C5A C6A N1A -2.9(6) no
C4A C5A C6A C62A 177.1(4) no
S1A C11A C21A C31A -176.2(3) no
C61A C11A C21A C31A 0.7(5) no
C21A C11A C61A C51A -0.7(5) no
S1A C11A C61A C51A 176.4(3) no
C11A C21A C31A C41A 0.0(5) no
C21A C31A C41A N41A -179.7(3) no
C21A C31A C41A C51A -0.9(5) no
C31A C41A C51A C61A 1.0(5) no
N41A C41A C51A C61A 179.7(3) no
C41A C51A C61A C11A -0.2(5) no
C6 C1 C2 O2 178.3(5) no
C6 C1 C2 C3 -3.2(7) no
C11 C1 C2 O2 -3.0(7) no
C11 C1 C2 C3 175.5(4) no
C2 C1 C6 C5 0.8(7) no
C11 C1 C6 C5 -178.0(4) no
C2 C1 C11 O11 -176.3(5) no
C2 C1 C11 O12 3.0(7) no
C6 C1 C11 O11 2.5(7) no
C6 C1 C11 O12 -178.3(4) no
O2 C2 C3 N3 1.2(7) no
O2 C2 C3 C4 -179.6(5) no
C1 C2 C3 N3 -177.4(4) no
C1 C2 C3 C4 1.9(7) no
N3 C3 C4 C5 -178.9(4) no
C2 C3 C4 C5 1.9(7) no
C3 C4 C5 N5 173.0(5) no
C3 C4 C5 C6 -4.6(8) no
N5 C5 C6 C1 -174.3(4) no
C4 C5 C6 C1 3.3(8) no
